data_7017849
loop_
_publ_author_name
'Villalobos, Leslie'
'Cao, Zhi'
'Fanwick, Phillip E.'
'Ren, Tong'

_publ_section_title
;
 Diruthenium(II,III) tetramidates as a new class of oxygenation catalysts.
;
_journal_issue 2
_journal_name_full 'Dalton transactions (Cambridge, England : 2003)'
_journal_page_first 644
_journal_page_last 650
_journal_paper_doi 10.1039/c1dt11530h
_journal_volume 41
_journal_year 2012
_chemical_formula_moiety 'C12 H20 Cl1 N4 O4 Ru2'
_chemical_formula_sum 'C12 H20 Cl N4 O4 Ru2'
_chemical_formula_weight 521.91
_space_group_IT_number 15
_symmetry_cell_setting monoclinic
_symmetry_space_group_name_Hall '-C 2yc'
_symmetry_space_group_name_H-M 'C 1 2/c 1'
_atom_type_scat_source 'International Tables for Crystallography (Vol C)'
_cell_angle_alpha 90.00
_cell_angle_beta 93.192(4)
_cell_angle_gamma 90.00
_cell_formula_units_Z 4
_cell_length_a 10.4362(12)
_cell_length_b 12.8638(13)
_cell_length_c 12.6574(18)
_cell_measurement_reflns_used 1474
_cell_measurement_temperature 150(2)
_cell_measurement_theta_max 72
_cell_measurement_theta_min 3
_cell_volume 1696.6(4)
_computing_cell_refinement 'DENZO/SCALEPACK (Otwinowski & Minor, 1996)'
_computing_data_collection 'CrystalClear(Rigaku, 2001)'
_computing_data_reduction 'DENZO/SCALEPACK (Otwinowski & Minor, 1996)'
_computing_molecular_graphics
;
ORTEP (Johnson, 1976)
PLATON (Spek, 1997)
;
_computing_publication_material 'SHELX97(Sheldrick, 2008) and local programs'
_computing_structure_refinement 'SHELX97 (Sheldrick, 2008)'
_computing_structure_solution
;
Direct methods (SIR2004, Burla et al., 2005)
;
_diffrn_ambient_temperature 150(2)
_diffrn_measured_fraction_theta_full 0.8978
_diffrn_measured_fraction_theta_max 0.8978
_diffrn_measurement_device_type Rigaku_Rapid_II
_diffrn_measurement_method \w
_diffrn_radiation_monochromator 'confocal optics'
_diffrn_radiation_type CU-K\a
_diffrn_radiation_wavelength 1.54184
_diffrn_reflns_av_R_equivalents 0.043
_diffrn_reflns_limit_h_max 12
_diffrn_reflns_limit_h_min 0
_diffrn_reflns_limit_k_max 15
_diffrn_reflns_limit_k_min 0
_diffrn_reflns_limit_l_max 15
_diffrn_reflns_limit_l_min -15
_diffrn_reflns_number 5703
_diffrn_reflns_theta_full 72.1
_diffrn_reflns_theta_max 72.07
_diffrn_reflns_theta_min 3.50
_diffrn_standards_number 0
_exptl_absorpt_coefficient_mu 16.501
_exptl_absorpt_correction_T_max 0.8479
_exptl_absorpt_correction_T_min 0.7446
_exptl_absorpt_correction_type multi-scan
_exptl_absorpt_process_details 'SCALEPACK (Otwinowski & Minor, 1997)'
_exptl_crystal_colour orange
_exptl_crystal_density_diffrn 2.043
_exptl_crystal_density_method 'not measured'
_exptl_crystal_description needle
_exptl_crystal_F_000 1028
_exptl_crystal_size_max 0.16
_exptl_crystal_size_mid 0.04
_exptl_crystal_size_min 0.01
_refine_diff_density_max 0.97
_refine_diff_density_min -1.26
_refine_ls_extinction_method none
_refine_ls_goodness_of_fit_ref 1.150
_refine_ls_hydrogen_treatment constr
_refine_ls_matrix_type full
_refine_ls_number_parameters 116
_refine_ls_number_reflns 1403
_refine_ls_number_restraints 3
_refine_ls_R_factor_all 0.067
_refine_ls_R_factor_gt 0.061
_refine_ls_shift/su_max 0.002
_refine_ls_structure_factor_coef Fsqd
_refine_ls_weighting_details '1/[\s^2^(Fo^2^)+(0.1193P)^2^+7.9255P] where P=(Fo^2^+2Fc^2^)/3 '
_refine_ls_weighting_scheme calc
_refine_ls_wR_factor_gt 0.182
_refine_ls_wR_factor_ref 0.188
_reflns_number_gt 1233
_reflns_number_total 1403
_reflns_threshold_expression >2.0\s(I)
_cod_data_source_file c1dt11530h.txt
_cod_data_source_block LVC2
_cod_depositor_comments
;
The following automatic conversions were performed:

'_refine_ls_weighting_scheme' value 'calc ' changed to 'calc'
according to /home/saulius/struct/CIF-dictionaries/cif_core.dic
dictionary named 'cif_core.dic' version 2.4.1 from 2010-06-29.

Automatic conversion script
Id: cif_fix_values 1715 2011-07-08 13:25:40Z adriana 
;
_cod_original_formula_sum 'C12 H20 Cl1 N4 O4 Ru2'
_cod_database_code 7017849

loop_
_symmetry_equiv_pos_as_xyz
'x, y, z'
'-x, y, -z+1/2'
'x+1/2, y+1/2, z'
'-x+1/2, y+1/2, -z+1/2'
'-x, -y, -z'
'x, -y, z-1/2'
'-x+1/2, -y+1/2, -z'
'x+1/2, -y+1/2, z-1/2'

loop_
_atom_site_label
_atom_site_fract_x
_atom_site_fract_y
_atom_site_fract_z
_atom_site_U_iso_or_equiv
_atom_site_adp_type
_atom_site_occupancy
_atom_site_symmetry_multiplicity
_atom_site_calc_flag
_atom_site_refinement_flags
_atom_site_disorder_assembly
_atom_site_disorder_group
Ru1 0.50292(6) 0.04740(5) 0.07658(5) 0.0582(4) Uani 1 1 d . . .
Cl1 0.5000 0.1527(2) 0.2500 0.0664(8) Uani 1 2 d S . .
O1 0.6766(6) 0.1070(5) 0.0435(5) 0.0695(16) Uani 1 1 d . . .
O2 0.4156(7) 0.1687(5) -0.0018(5) 0.0702(16) Uani 1 1 d . . .
N1 0.3283(6) -0.0144(5) 0.1080(5) 0.0546(15) Uani 1 1 d . . .
N2 0.5939(7) -0.0742(6) 0.1514(5) 0.0569(16) Uani 1 1 d . . .
C11 0.7275(10) 0.0790(8) -0.0419(9) 0.075(3) Uani 1 1 d . . .
C12 0.8554(12) 0.1247(10) -0.0635(11) 0.093(3) Uani 1 1 d D . .
C13 0.931(3) 0.074(2) -0.134(3) 0.245(16) Uani 1 1 d D . .
C21 0.6162(9) -0.1567(7) 0.1003(8) 0.066(2) Uani 1 1 d . . .
C22 0.6885(16) -0.2448(10) 0.1569(12) 0.097(4) Uani 1 1 d D . .
C23A 0.643(4) -0.287(2) 0.246(2) 0.19(2) Uani 0.60(3) 1 d PD B 1
C23B 0.628(5) -0.338(3) 0.141(5) 0.25(6) Uani 0.40(3) 1 d PD B 2
H12A 0.8405 0.1964 -0.0901 0.112 Uiso 1 1 calc R . .
H12B 0.9057 0.1304 0.0049 0.112 Uiso 1 1 calc R . .
H13A 0.9867 0.0244 -0.0949 0.368 Uiso 1 1 calc R . .
H13B 0.9833 0.1253 -0.1690 0.368 Uiso 1 1 calc R . .
H13C 0.8756 0.0374 -0.1864 0.368 Uiso 1 1 calc R . .
H22A 0.6962 -0.3018 0.1051 0.117 Uiso 1 1 calc R A 1
H22B 0.7765 -0.2196 0.1754 0.117 Uiso 1 1 calc R A 1
H23A 0.5537 -0.3089 0.2320 0.285 Uiso 0.60(3) 1 calc PR B 1
H23B 0.6478 -0.2358 0.3032 0.285 Uiso 0.60(3) 1 calc PR B 1
H23C 0.6953 -0.3480 0.2674 0.285 Uiso 0.60(3) 1 calc PR B 1
H23D 0.6481 -0.3836 0.2024 0.378 Uiso 0.40(3) 1 calc PR B 2
H23E 0.6586 -0.3713 0.0773 0.378 Uiso 0.40(3) 1 calc PR B 2
H23F 0.5355 -0.3276 0.1328 0.378 Uiso 0.40(3) 1 calc PR B 2

loop_
_atom_site_aniso_label
_atom_site_aniso_U_11
_atom_site_aniso_U_22
_atom_site_aniso_U_33
_atom_site_aniso_U_12
_atom_site_aniso_U_13
_atom_site_aniso_U_23
Ru1 0.0731(5) 0.0581(5) 0.0434(5) 0.0005(3) 0.0028(3) 0.0000(2)
Cl1 0.0875(19) 0.0619(16) 0.0492(15) 0.0000 -0.0008(14) 0.0000
O1 0.077(4) 0.070(4) 0.062(4) -0.016(3) 0.013(3) -0.007(3)
O2 0.094(4) 0.061(3) 0.056(4) 0.012(3) 0.004(3) 0.006(3)
N1 0.064(4) 0.052(3) 0.048(4) -0.009(3) 0.006(3) -0.001(3)
N2 0.079(4) 0.058(4) 0.034(3) 0.010(3) 0.001(3) 0.001(3)
C11 0.075(6) 0.062(5) 0.088(7) -0.004(5) 0.009(5) 0.013(5)
C12 0.088(7) 0.098(8) 0.095(8) -0.013(6) 0.015(6) -0.011(7)
C13 0.19(2) 0.17(2) 0.39(5) -0.03(2) 0.12(3) -0.03(3)
C21 0.072(5) 0.070(5) 0.056(5) 0.003(4) 0.007(4) 0.013(4)
C22 0.130(11) 0.079(7) 0.082(8) 0.030(7) -0.002(8) 0.008(6)
C23A 0.32(5) 0.16(3) 0.09(2) 0.13(3) 0.04(2) 0.032(19)
C23B 0.16(5) 0.48(16) 0.12(4) 0.15(8) 0.04(4) 0.04(7)

loop_
_atom_type_symbol
_atom_type_radius_bond
Ru 1.25
Cl 0.99
O 0.73
N 0.75
C 0.77
H 0.32

loop_
_geom_angle_atom_site_label_1
_geom_angle_atom_site_label_2
_geom_angle_atom_site_label_3
_geom_angle
_geom_angle_site_symmetry_1
_geom_angle_site_symmetry_3
O1 Ru1 N2 89.3(3) . .
O1 Ru1 O2 89.4(3) . .
N2 Ru1 O2 178.3(2) . .
O1 Ru1 N1 179.1(3) . .
N2 Ru1 N1 90.5(3) . .
O2 Ru1 N1 90.8(3) . .
O1 Ru1 Ru1 90.47(18) . 5_655
N2 Ru1 Ru1 88.52(19) . 5_655
O2 Ru1 Ru1 90.33(18) . 5_655
N1 Ru1 Ru1 88.63(19) . 5_655
O1 Ru1 Cl1 91.75(18) . .
N2 Ru1 Cl1 92.02(19) . .
O2 Ru1 Cl1 89.18(18) . .
N1 Ru1 Cl1 89.15(19) . .
Ru1 Ru1 Cl1 177.73(5) 5_655 .
Ru1 Cl1 Ru1 116.68(11) . 2_655
C11 O1 Ru1 118.9(6) . .
C21 O2 Ru1 117.8(6) 5_655 .
C11 N1 Ru1 119.8(6) 5_655 .
C21 N2 Ru1 119.9(6) . .
O1 C11 N1 122.2(9) . 5_655
O1 C11 C12 117.4(10) . .
N1 C11 C12 120.4(10) 5_655 .
C13 C12 C11 118.6(16) . .
C13 C12 H12A 107.70 . .
C11 C12 H12A 107.70 . .
C13 C12 H12B 107.70 . .
C11 C12 H12B 107.70 . .
H12A C12 H12B 107.10 . .
C12 C13 H13A 109.50 . .
C12 C13 H13B 109.50 . .
H13A C13 H13B 109.50 . .
C12 C13 H13C 109.50 . .
H13A C13 H13C 109.50 . .
H13B C13 H13C 109.50 . .
N2 C21 O2 123.4(8) . 5_655
N2 C21 C22 118.9(10) . .
O2 C21 C22 117.6(10) 5_655 .
C23A C22 C23B 66(3) . .
C23A C22 C21 120.3(17) . .
C23B C22 C21 112(3) . .
C23A C22 H22A 107.30 . .
C23B C22 H22A 46.00 . .
C21 C22 H22A 107.30 . .
C23A C22 H22B 107.30 . .
C23B C22 H22B 137.30 . .
C21 C22 H22B 107.30 . .
H22A C22 H22B 106.90 . .
C22 C23A H23A 109.50 . .
C22 C23A H23B 109.50 . .
H23A C23A H23B 109.50 . .
C22 C23A H23C 109.50 . .
H23A C23A H23C 109.50 . .
H23B C23A H23C 109.50 . .
C22 C23B H23D 109.50 . .
C22 C23B H23E 109.50 . .
H23D C23B H23E 109.50 . .
C22 C23B H23F 109.50 . .
H23D C23B H23F 109.50 . .
H23E C23B H23F 109.50 . .

loop_
_geom_bond_atom_site_label_1
_geom_bond_atom_site_label_2
_geom_bond_distance
_geom_bond_site_symmetry_2
Ru1 O1 2.033(6) .
Ru1 N2 2.035(7) .
Ru1 O2 2.037(6) .
Ru1 N1 2.048(6) .
Ru1 Ru1 2.2880(12) 5_655
Ru1 Cl1 2.5811(17) .
Cl1 Ru1 2.5811(17) 2_655
O1 C11 1.282(13) .
O2 C21 1.281(11) 5_655
N1 C11 1.294(13) 5_655
N2 C21 1.271(12) .
C11 N1 1.294(13) 5_655
C11 C12 1.498(15) .
C12 C13 1.38(2) .
C12 H12A 0.9900 .
C12 H12B 0.9900 .
C13 H13A 0.9800 .
C13 H13B 0.9800 .
C13 H13C 0.9800 .
C21 O2 1.281(11) 5_655
C21 C22 1.519(16) .
C22 C23A 1.36(2) .
C22 C23B 1.37(3) .
C22 H22A 0.9900 .
C22 H22B 0.9900 .
C23A H23A 0.9800 .
C23A H23B 0.9800 .
C23A H23C 0.9800 .
C23B H23D 0.9800 .
C23B H23E 0.9800 .
C23B H23F 0.9800 .

loop_
_geom_torsion_atom_site_label_1
_geom_torsion_atom_site_label_2
_geom_torsion_atom_site_label_3
_geom_torsion_atom_site_label_4
_geom_torsion
_geom_torsion_site_symmetry_1
_geom_torsion_site_symmetry_4
O1 Ru1 Cl1 Ru1 -117.5(2) . 2_655
N2 Ru1 Cl1 Ru1 -28.2(2) . 2_655
O2 Ru1 Cl1 Ru1 153.1(2) . 2_655
N1 Ru1 Cl1 Ru1 62.3(2) . 2_655
Ru1 Ru1 Cl1 Ru1 75.5(17) 5_655 2_655
N2 Ru1 O1 C11 88.6(8) . .
O2 Ru1 O1 C11 -90.3(8) . .
N1 Ru1 O1 C11 13(18) . .
Ru1 Ru1 O1 C11 0.1(7) 5_655 .
Cl1 Ru1 O1 C11 -179.4(7) . .
O1 Ru1 O2 C21 92.3(7) . 5_655
N2 Ru1 O2 C21 50(10) . 5_655
N1 Ru1 O2 C21 -86.8(7) . 5_655
Ru1 Ru1 O2 C21 1.8(7) 5_655 5_655
Cl1 Ru1 O2 C21 -176.0(7) . 5_655
O1 Ru1 N1 C11 -13(18) . 5_655
N2 Ru1 N1 C11 -88.9(7) . 5_655
O2 Ru1 N1 C11 89.9(8) . 5_655
Ru1 Ru1 N1 C11 -0.4(7) 5_655 5_655
Cl1 Ru1 N1 C11 179.1(7) . 5_655
O1 Ru1 N2 C21 -91.7(7) . .
O2 Ru1 N2 C21 -50(10) . .
N1 Ru1 N2 C21 87.4(7) . .
Ru1 Ru1 N2 C21 -1.2(7) 5_655 .
Cl1 Ru1 N2 C21 176.6(7) . .
Ru1 O1 C11 N1 0.3(14) . 5_655
Ru1 O1 C11 C12 179.9(8) . .
O1 C11 C12 C13 160(2) . .
N1 C11 C12 C13 -21(3) 5_655 .
Ru1 N2 C21 O2 0.1(13) . 5_655
Ru1 N2 C21 C22 177.8(8) . .
N2 C21 C22 C23A 57(3) . .
O2 C21 C22 C23A -125(2) 5_655 .
N2 C21 C22 C23B 131(3) . .
O2 C21 C22 C23B -51(3) 5_655 .
